data_7219123
loop_
_publ_author_name
'Sun, Qian'
'Cheng, Ai-Ling'
'Wang, Kun'
'Yi, Xiu-Chun'
'Gao, En-Qing'

_publ_section_title
;
 Chiral or achiral: four isomeric Cd(ii) coordination polymers based on
 phenylenediacrylate ligands
;
_journal_issue 6
_journal_name_full CrystEngComm
_journal_page_first 1389
_journal_paper_doi 10.1039/C4CE02019G
_journal_volume 17
_journal_year 2015
_chemical_absolute_configuration unk
_chemical_formula_sum 'C12 H12 Cd O6'
_chemical_formula_weight 364.62
_chemical_name_systematic
; 
 ? 
;
_space_group_IT_number 4
_symmetry_cell_setting monoclinic
_symmetry_space_group_name_Hall 'P 2yb'
_symmetry_space_group_name_H-M 'P 1 21 1'
_atom_sites_solution_hydrogens geom
_atom_sites_solution_primary direct
_atom_sites_solution_secondary difmap
_audit_creation_method SHELXL-97
_audit_update_record
;
2014-11-28 deposited with the CCDC.
2014-12-19 downloaded from the CCDC.
;
_cell_angle_alpha 90.00
_cell_angle_beta 101.506(3)
_cell_angle_gamma 90.00
_cell_formula_units_Z 4
_cell_length_a 11.289(2)
_cell_length_b 8.0295(11)
_cell_length_c 14.209(4)
_cell_measurement_reflns_used 1012
_cell_measurement_temperature 296(2)
_cell_measurement_theta_max 26.909
_cell_measurement_theta_min 2.928
_cell_volume 1262.1(5)
_computing_cell_refinement 'Bruker SMART'
_computing_data_collection 'Bruker SMART'
_computing_data_reduction 'Bruker SHELXTL'
_computing_molecular_graphics 'Bruker SHELXTL'
_computing_publication_material 'Bruker SHELXTL'
_computing_structure_refinement 'SHELXL-97 (Sheldrick, 1997)'
_computing_structure_solution 'SHELXS-97 (Sheldrick, 1990)'
_diffrn_ambient_temperature 296(2)
_diffrn_measured_fraction_theta_full 0.960
_diffrn_measured_fraction_theta_max 0.960
_diffrn_measurement_device_type 'CCD area detector'
_diffrn_measurement_method 'phi and omega scans'
_diffrn_radiation_monochromator graphite
_diffrn_radiation_source 'fine-focus sealed tube'
_diffrn_radiation_type MoK\a
_diffrn_radiation_wavelength 0.71073
_diffrn_reflns_av_R_equivalents 0.0180
_diffrn_reflns_av_unetI/netI 0.0437
_diffrn_reflns_limit_h_max 10
_diffrn_reflns_limit_h_min -14
_diffrn_reflns_limit_k_max 10
_diffrn_reflns_limit_k_min -10
_diffrn_reflns_limit_l_max 10
_diffrn_reflns_limit_l_min -18
_diffrn_reflns_number 5770
_diffrn_reflns_theta_full 27.31
_diffrn_reflns_theta_max 27.31
_diffrn_reflns_theta_min 1.46
_exptl_absorpt_coefficient_mu 1.750
_exptl_absorpt_correction_T_max 0.839
_exptl_absorpt_correction_T_min 0.764
_exptl_absorpt_correction_type multi-scan
_exptl_absorpt_process_details SADABS
_exptl_crystal_colour colorless
_exptl_crystal_density_diffrn 1.919
_exptl_crystal_density_method 'not measured'
_exptl_crystal_description block
_exptl_crystal_F_000 720
_exptl_crystal_size_max 0.085
_exptl_crystal_size_mid 0.06
_exptl_crystal_size_min 0.05
_refine_diff_density_max 0.483
_refine_diff_density_min -0.564
_refine_diff_density_rms 0.092
_refine_ls_abs_structure_details 'Flack H D (1983), Acta Cryst. A39, 876-881'
_refine_ls_abs_structure_Flack 0.02(2)
_refine_ls_extinction_method none
_refine_ls_goodness_of_fit_ref 1.042
_refine_ls_hydrogen_treatment mixed
_refine_ls_matrix_type full
_refine_ls_number_parameters 373
_refine_ls_number_reflns 5057
_refine_ls_number_restraints 13
_refine_ls_restrained_S_all 1.042
_refine_ls_R_factor_all 0.0277
_refine_ls_R_factor_gt 0.0266
_refine_ls_shift/su_max 0.002
_refine_ls_shift/su_mean 0.000
_refine_ls_structure_factor_coef Fsqd
_refine_ls_weighting_details 'calc w=1/[\s^2^(Fo^2^)+(0.0255P)^2^+0.0000P] where P=(Fo^2^+2Fc^2^)/3'
_refine_ls_weighting_scheme calc
_refine_ls_wR_factor_gt 0.0620
_refine_ls_wR_factor_ref 0.0628
_reflns_number_gt 4907
_reflns_number_total 5057
_reflns_threshold_expression >2sigma(I)
_cod_data_source_file c4ce02019g2.cif
_cod_data_source_block 2m
_cod_depositor_comments
;
The following automatic conversions were performed:

'_symmetry_cell_setting' value 'Monoclinic' changed to 'monoclinic'
according to
/usr/data/users/saulius/crontab/automatic-downloads/rss-feeds/RSC/lib/dictionaries/cif_core.dic
dictionary named 'cif_core.dic' version 2.4.2 from 2011-04-26.

Automatic conversion script
Id: cif_fix_values 2935 2014-11-11 08:27:57Z andrius 

 Adding full bibliography for 7219121--7219124.cif.
;
_cod_original_sg_symbol_H-M P2(1)
_cod_database_code 7219123

loop_
_symmetry_equiv_pos_as_xyz
'x, y, z'
'-x, y+1/2, -z'

loop_
_atom_site_label
_atom_site_type_symbol
_atom_site_fract_x
_atom_site_fract_y
_atom_site_fract_z
_atom_site_U_iso_or_equiv
_atom_site_adp_type
_atom_site_occupancy
_atom_site_symmetry_multiplicity
_atom_site_calc_flag
_atom_site_refinement_flags
Cd1 Cd 1.00577(2) 0.05910(3) 0.964153(19) 0.02452(7) Uani 1 1 d .
Cd2 Cd 0.60870(2) 0.15579(3) 0.921162(19) 0.02733(8) Uani 1 1 d .
C1 C 0.8421(4) 0.2231(5) 0.8257(3) 0.0271(9) Uani 1 1 d .
C2 C 0.7558(3) 0.2851(6) 0.7412(3) 0.0297(9) Uani 1 1 d .
H2A H 0.6779 0.3120 0.7481 0.036 Uiso 1 1 calc R
C3 C 0.7841(4) 0.3042(5) 0.6566(3) 0.0298(9) Uani 1 1 d .
H3A H 0.8641 0.2869 0.6518 0.036 Uiso 1 1 calc R
C4 C 0.6976(4) 0.3509(5) 0.5689(3) 0.0283(8) Uani 1 1 d .
C5 C 0.7222(4) 0.3043(6) 0.4803(3) 0.0331(10) Uani 1 1 d .
H5B H 0.7962 0.2555 0.4778 0.040 Uiso 1 1 calc R
C6 C 0.5891(4) 0.4315(5) 0.5716(3) 0.0303(9) Uani 1 1 d .
H6B H 0.5718 0.4643 0.6302 0.036 Uiso 1 1 calc R
C7 C 0.5068(4) 0.4628(6) 0.4873(3) 0.0373(10) Uani 1 1 d .
H7B H 0.4356 0.5197 0.4892 0.045 Uiso 1 1 calc R
C8 C 0.5304(4) 0.4093(6) 0.3995(3) 0.0361(10) Uani 1 1 d .
H8B H 0.4735 0.4274 0.3434 0.043 Uiso 1 1 calc R
C9 C 0.6381(4) 0.3294(5) 0.3953(3) 0.0340(9) Uani 1 1 d .
C10 C 0.6716(4) 0.2752(6) 0.3047(3) 0.0346(9) Uani 1 1 d .
H10A H 0.7534 0.2598 0.3056 0.042 Uiso 1 1 calc R
C11 C 0.5964(4) 0.2470(7) 0.2233(3) 0.0397(10) Uani 1 1 d .
H11A H 0.5139 0.2581 0.2213 0.048 Uiso 1 1 calc R
C12 C 0.6372(4) 0.1980(5) 0.1342(3) 0.0307(9) Uani 1 1 d .
C13 C 0.3939(4) 0.1976(5) 0.7945(3) 0.0311(9) Uani 1 1 d .
C14 C 0.2894(4) 0.2540(7) 0.7202(3) 0.0367(10) Uani 1 1 d .
H14A H 0.2160 0.2718 0.7388 0.044 Uiso 1 1 calc R
C15 C 0.2946(4) 0.2804(6) 0.6291(3) 0.0313(9) Uani 1 1 d .
H15A H 0.3667 0.2545 0.6102 0.038 Uiso 1 1 calc R
C16 C 0.1958(3) 0.3472(5) 0.5551(3) 0.0281(9) Uani 1 1 d .
C17 C 0.1945(4) 0.3234(5) 0.4576(3) 0.0290(9) Uani 1 1 d .
H17A H 0.2585 0.2676 0.4393 0.035 Uiso 1 1 calc R
C18 C 0.0998(4) 0.4353(6) 0.5814(3) 0.0346(10) Uani 1 1 d .
H18A H 0.0995 0.4528 0.6461 0.041 Uiso 1 1 calc R
C19 C 0.0072(4) 0.4956(6) 0.5132(4) 0.0392(10) Uani 1 1 d .
H19A H -0.0554 0.5545 0.5316 0.047 Uiso 1 1 calc R
C20 C 0.0059(4) 0.4696(6) 0.4170(3) 0.0363(10) Uani 1 1 d .
H20A H -0.0578 0.5113 0.3713 0.044 Uiso 1 1 calc R
C21 C 0.0994(4) 0.3812(5) 0.3868(3) 0.0283(9) Uani 1 1 d .
C22 C 0.0855(4) 0.3468(5) 0.2841(3) 0.0307(9) Uani 1 1 d .
H22A H 0.0218 0.4016 0.2446 0.037 Uiso 1 1 calc R
C23 C 0.1508(4) 0.2486(6) 0.2393(3) 0.0342(10) Uani 1 1 d .
H23A H 0.2239 0.2067 0.2729 0.041 Uiso 1 1 calc R
C24 C 0.1096(4) 0.2045(4) 0.1367(3) 0.0256(8) Uani 1 1 d .
O4 O 0.7454(3) 0.1892(4) 0.1297(2) 0.0412(8) Uani 1 1 d .
O3 O 0.5516(3) 0.1695(5) 0.0624(2) 0.0409(7) Uani 1 1 d .
O2 O 0.9545(2) 0.2218(4) 0.8263(2) 0.0294(6) Uani 1 1 d .
O1 O 0.8024(2) 0.1622(4) 0.89579(19) 0.0314(6) Uani 1 1 d .
O5 O 1.1675(3) 0.0115(4) 0.8900(3) 0.0424(8) Uani 1 1 d D
H5W2 H 1.167(5) -0.095(3) 0.883(4) 0.052(17) Uiso 1 1 d D
H5W1 H 1.241(2) 0.038(7) 0.895(5) 0.07(2) Uiso 1 1 d D
O6 O 0.8850(3) -0.0498(4) 1.0731(2) 0.0344(7) Uani 1 1 d D
H6W2 H 0.929(3) -0.105(5) 1.120(2) 0.023(11) Uiso 1 1 d D
H6W1 H 0.857(5) 0.026(5) 1.104(3) 0.059(18) Uiso 1 1 d D
O7 O 0.6570(3) -0.1217(4) 0.9442(3) 0.0419(8) Uani 1 1 d D
H7W1 H 0.602(4) -0.155(9) 0.972(4) 0.09(3) Uiso 1 1 d D
H7W2 H 0.720(3) -0.134(7) 0.986(3) 0.042(15) Uiso 1 1 d D
O8 O 0.6270(3) 0.4407(4) 0.9191(3) 0.0488(10) Uani 1 1 d D
H8W1 H 0.695(3) 0.478(7) 0.917(5) 0.073 Uiso 1 1 d D
H8W2 H 0.577(4) 0.512(6) 0.926(5) 0.073 Uiso 1 1 d D
O9 O 0.4944(3) 0.1749(5) 0.7724(2) 0.0388(7) Uani 1 1 d .
O10 O 0.3786(3) 0.1798(5) 0.8790(2) 0.0441(8) Uani 1 1 d .
O11 O 0.1513(3) 0.0738(4) 0.1050(2) 0.0349(7) Uani 1 1 d .
O12 O 0.0282(3) 0.2873(4) 0.0826(2) 0.0315(6) Uani 1 1 d .

loop_
_atom_site_aniso_label
_atom_site_aniso_U_11
_atom_site_aniso_U_22
_atom_site_aniso_U_33
_atom_site_aniso_U_23
_atom_site_aniso_U_13
_atom_site_aniso_U_12
Cd1 0.02630(14) 0.02453(13) 0.02164(13) -0.00057(12) 0.00216(10) -0.00021(12)
Cd2 0.02690(14) 0.03244(15) 0.02235(14) 0.00036(13) 0.00421(11) 0.00063(13)
C1 0.031(2) 0.0238(18) 0.026(2) -0.0052(16) 0.0032(17) 0.0003(15)
C2 0.0206(18) 0.042(2) 0.026(2) 0.0029(18) 0.0029(16) 0.0030(17)
C3 0.0264(19) 0.038(2) 0.0248(19) -0.0035(17) 0.0054(17) 0.0018(16)
C4 0.029(2) 0.035(2) 0.0203(19) 0.0022(17) 0.0052(16) -0.0020(18)
C5 0.032(2) 0.040(2) 0.028(2) 0.0007(18) 0.0084(19) 0.0015(18)
C6 0.037(2) 0.037(2) 0.019(2) 0.0012(17) 0.0101(17) 0.0036(18)
C7 0.033(2) 0.046(3) 0.033(2) 0.004(2) 0.0064(19) 0.008(2)
C8 0.039(2) 0.045(3) 0.022(2) 0.0051(19) 0.0006(19) -0.002(2)
C9 0.043(2) 0.036(2) 0.024(2) -0.0005(18) 0.0095(19) -0.0030(19)
C10 0.033(2) 0.042(2) 0.030(2) 0.002(2) 0.0090(19) 0.005(2)
C11 0.037(2) 0.054(3) 0.030(2) 0.000(2) 0.0100(19) 0.000(2)
C12 0.038(2) 0.028(2) 0.027(2) -0.0011(16) 0.0065(18) -0.0012(16)
C13 0.031(2) 0.036(2) 0.024(2) 0.0020(16) -0.0003(17) -0.0031(17)
C14 0.028(2) 0.052(3) 0.028(2) 0.002(2) 0.0020(18) 0.002(2)
C15 0.031(2) 0.033(2) 0.027(2) -0.0013(18) -0.0006(18) -0.0004(18)
C16 0.027(2) 0.031(2) 0.025(2) -0.0013(18) 0.0025(17) -0.0022(17)
C17 0.031(2) 0.031(2) 0.025(2) -0.0002(16) 0.0065(17) 0.0029(16)
C18 0.041(2) 0.037(2) 0.025(2) -0.0017(18) 0.0056(19) 0.0046(19)
C19 0.036(2) 0.041(2) 0.041(3) -0.002(2) 0.011(2) 0.0104(18)
C20 0.035(2) 0.038(2) 0.034(2) 0.001(2) 0.0020(19) 0.011(2)
C21 0.035(2) 0.0255(18) 0.024(2) 0.0001(16) 0.0042(17) -0.0002(17)
C22 0.033(2) 0.032(2) 0.025(2) 0.0044(17) 0.0017(18) 0.0008(17)
C23 0.032(2) 0.040(2) 0.026(2) -0.0032(19) -0.0036(18) 0.0022(19)
C24 0.034(2) 0.0235(18) 0.0188(18) -0.0002(14) 0.0046(17) -0.0040(15)
O4 0.0336(16) 0.0442(19) 0.0484(19) -0.0060(16) 0.0147(15) 0.0004(14)
O3 0.0365(15) 0.057(2) 0.0282(15) -0.0075(17) 0.0056(13) -0.0101(17)
O2 0.0207(13) 0.0360(15) 0.0308(15) -0.0011(12) 0.0035(12) 0.0008(11)
O1 0.0280(13) 0.0417(15) 0.0238(13) 0.0081(15) 0.0037(11) 0.0021(14)
O5 0.0306(17) 0.041(2) 0.058(2) -0.0010(16) 0.0145(16) 0.0027(13)
O6 0.0375(17) 0.0328(16) 0.0330(17) 0.0023(14) 0.0074(14) 0.0045(14)
O7 0.0400(19) 0.0369(17) 0.048(2) 0.0046(16) 0.0076(18) -0.0048(16)
O8 0.0323(18) 0.0333(17) 0.084(3) -0.0068(18) 0.020(2) -0.0039(15)
O9 0.0296(15) 0.0553(19) 0.0292(15) 0.0003(16) 0.0003(13) 0.0008(15)
O10 0.0373(16) 0.066(2) 0.0271(15) 0.0083(17) 0.0032(13) 0.0031(17)
O11 0.0362(15) 0.0345(16) 0.0322(15) -0.0060(15) 0.0023(12) 0.0054(15)
O12 0.0383(15) 0.0246(14) 0.0278(15) 0.0009(12) -0.0023(13) 0.0027(12)

loop_
_atom_type_symbol
_atom_type_description
_atom_type_scat_dispersion_real
_atom_type_scat_dispersion_imag
_atom_type_scat_source
C C 0.0033 0.0016 'International Tables Vol C Tables 4.2.6.8 and 6.1.1.4'
H H 0.0000 0.0000 'International Tables Vol C Tables 4.2.6.8 and 6.1.1.4'
O O 0.0106 0.0060 'International Tables Vol C Tables 4.2.6.8 and 6.1.1.4'
Cd Cd -0.8075 1.2024 'International Tables Vol C Tables 4.2.6.8 and 6.1.1.4'

loop_
_geom_angle_atom_site_label_1
_geom_angle_atom_site_label_2
_geom_angle_atom_site_label_3
_geom_angle
_geom_angle_site_symmetry_1
_geom_angle_site_symmetry_3
O12 Cd1 O5 79.18(12) 2_646 .
O12 Cd1 O11 110.28(11) 2_646 1_656
O5 Cd1 O11 85.06(12) . 1_656
O12 Cd1 O2 106.93(10) 2_646 .
O5 Cd1 O2 78.25(11) . .
O11 Cd1 O2 135.21(11) 1_656 .
O12 Cd1 O6 76.01(11) 2_646 .
O5 Cd1 O6 145.83(12) . .
O11 Cd1 O6 81.92(11) 1_656 .
O2 Cd1 O6 131.52(10) . .
O12 Cd1 O1 96.74(11) 2_646 .
O5 Cd1 O1 129.58(12) . .
O11 Cd1 O1 140.25(10) 1_656 .
O2 Cd1 O1 54.66(9) . .
O6 Cd1 O1 76.86(10) . .
O12 Cd1 O12 153.36(7) 2_646 1_656
O5 Cd1 O12 116.77(12) . 1_656
O11 Cd1 O12 54.29(10) 1_656 1_656
O2 Cd1 O12 97.57(10) . 1_656
O6 Cd1 O12 79.99(11) . 1_656
O1 Cd1 O12 88.85(10) . 1_656
O12 Cd1 C1 101.47(11) 2_646 .
O5 Cd1 C1 103.41(13) . .
O11 Cd1 C1 148.18(12) 1_656 .
O2 Cd1 C1 27.30(11) . .
O6 Cd1 C1 104.27(12) . .
O1 Cd1 C1 27.48(11) . .
O12 Cd1 C1 95.47(10) 1_656 .
O12 Cd1 C24 132.69(10) 2_646 1_656
O5 Cd1 C24 103.91(13) . 1_656
O11 Cd1 C24 27.25(12) 1_656 1_656
O2 Cd1 C24 120.04(11) . 1_656
O6 Cd1 C24 77.19(11) . 1_656
O1 Cd1 C24 114.07(11) . 1_656
O12 Cd1 C24 27.27(10) 1_656 1_656
C1 Cd1 C24 122.62(12) . 1_656
O3 Cd2 O9 128.85(11) 1_556 .
O3 Cd2 O1 126.73(10) 1_556 .
O9 Cd2 O1 103.74(10) . .
O3 Cd2 O8 90.30(14) 1_556 .
O9 Cd2 O8 87.51(15) . .
O1 Cd2 O8 83.37(12) . .
O3 Cd2 O7 91.29(14) 1_556 .
O9 Cd2 O7 105.93(14) . .
O1 Cd2 O7 80.63(13) . .
O8 Cd2 O7 161.13(12) . .
O3 Cd2 O10 75.18(11) 1_556 .
O9 Cd2 O10 53.77(10) . .
O1 Cd2 O10 157.10(10) . .
O8 Cd2 O10 90.66(12) . .
O7 Cd2 O10 107.92(13) . .
O3 Cd2 C13 102.03(13) 1_556 .
O9 Cd2 C13 26.82(12) . .
O1 Cd2 C13 130.04(12) . .
O8 Cd2 C13 86.54(13) . .
O7 Cd2 C13 111.47(13) . .
O10 Cd2 C13 27.15(12) . .
O2 C1 O1 120.1(4) . .
O2 C1 C2 120.5(4) . .
O1 C1 C2 119.3(4) . .
O2 C1 Cd1 57.5(2) . .
O1 C1 Cd1 63.0(2) . .
C2 C1 Cd1 170.0(3) . .
C3 C2 C1 122.9(4) . .
C3 C2 H2A 118.6 . .
C1 C2 H2A 118.6 . .
C2 C3 C4 124.3(4) . .
C2 C3 H3A 117.8 . .
C4 C3 H3A 117.8 . .
C6 C4 C5 119.0(4) . .
C6 C4 C3 122.3(4) . .
C5 C4 C3 118.6(4) . .
C9 C5 C4 121.3(4) . .
C9 C5 H5B 119.4 . .
C4 C5 H5B 119.4 . .
C7 C6 C4 120.2(4) . .
C7 C6 H6B 119.9 . .
C4 C6 H6B 119.9 . .
C6 C7 C8 120.2(4) . .
C6 C7 H7B 119.9 . .
C8 C7 H7B 119.9 . .
C9 C8 C7 120.4(4) . .
C9 C8 H8B 119.8 . .
C7 C8 H8B 119.8 . .
C8 C9 C5 118.8(4) . .
C8 C9 C10 123.6(4) . .
C5 C9 C10 117.6(4) . .
C11 C10 C9 125.9(4) . .
C11 C10 H10A 117.0 . .
C9 C10 H10A 117.0 . .
C10 C11 C12 122.9(4) . .
C10 C11 H11A 118.6 . .
C12 C11 H11A 118.6 . .
O4 C12 O3 123.1(4) . .
O4 C12 C11 122.4(4) . .
O3 C12 C11 114.5(4) . .
O9 C13 O10 122.0(4) . .
O9 C13 C14 119.8(4) . .
O10 C13 C14 118.2(4) . .
O9 C13 Cd2 54.4(2) . .
O10 C13 Cd2 68.3(2) . .
C14 C13 Cd2 167.6(3) . .
C15 C14 C13 124.0(4) . .
C15 C14 H14A 118.0 . .
C13 C14 H14A 118.0 . .
C14 C15 C16 125.5(4) . .
C14 C15 H15A 117.2 . .
C16 C15 H15A 117.2 . .
C17 C16 C18 118.5(4) . .
C17 C16 C15 121.0(4) . .
C18 C16 C15 120.5(4) . .
C21 C17 C16 121.6(4) . .
C21 C17 H17A 119.2 . .
C16 C17 H17A 119.2 . .
C19 C18 C16 120.8(4) . .
C19 C18 H18A 119.6 . .
C16 C18 H18A 119.6 . .
C18 C19 C20 120.3(4) . .
C18 C19 H19A 119.8 . .
C20 C19 H19A 119.8 . .
C19 C20 C21 121.1(4) . .
C19 C20 H20A 119.4 . .
C21 C20 H20A 119.4 . .
C17 C21 C20 117.7(4) . .
C17 C21 C22 124.7(4) . .
C20 C21 C22 117.4(4) . .
C23 C22 C21 129.2(4) . .
C23 C22 H22A 115.4 . .
C21 C22 H22A 115.4 . .
C22 C23 C24 121.2(4) . .
C22 C23 H23A 119.4 . .
C24 C23 H23A 119.4 . .
O12 C24 O11 119.7(4) . .
O12 C24 C23 121.4(4) . .
O11 C24 C23 118.8(4) . .
O12 C24 Cd1 63.4(2) . 1_454
O11 C24 Cd1 57.0(2) . 1_454
C23 C24 Cd1 166.0(3) . 1_454
C12 O3 Cd2 114.8(3) . 1_554
C1 O2 Cd1 95.2(2) . .
C1 O1 Cd2 129.1(2) . .
C1 O1 Cd1 89.5(2) . .
Cd2 O1 Cd1 141.21(13) . .
Cd1 O5 H5W2 103(4) . .
Cd1 O5 H5W1 141(4) . .
H5W2 O5 H5W1 104(4) . .
Cd1 O6 H6W2 112(3) . .
Cd1 O6 H6W1 113(4) . .
H6W2 O6 H6W1 101(3) . .
Cd2 O7 H7W1 102(5) . .
Cd2 O7 H7W2 111(4) . .
H7W1 O7 H7W2 104(4) . .
Cd2 O8 H8W1 116(4) . .
Cd2 O8 H8W2 129(4) . .
H8W1 O8 H8W2 115(5) . .
C13 O9 Cd2 98.8(3) . .
C13 O10 Cd2 84.6(2) . .
C24 O11 Cd1 95.7(2) . 1_454
C24 O12 Cd1 137.5(3) . 2_656
C24 O12 Cd1 89.3(2) . 1_454
Cd1 O12 Cd1 121.43(12) 2_656 1_454

loop_
_geom_bond_atom_site_label_1
_geom_bond_atom_site_label_2
_geom_bond_distance
_geom_bond_site_symmetry_2
Cd1 O12 2.291(3) 2_646
Cd1 O5 2.314(3) .
Cd1 O11 2.325(3) 1_656
Cd1 O2 2.330(3) .
Cd1 O6 2.421(3) .
Cd1 O1 2.452(3) .
Cd1 O12 2.466(3) 1_656
Cd1 C1 2.751(4) .
Cd1 C24 2.757(4) 1_656
Cd2 O3 2.230(3) 1_556
Cd2 O9 2.251(3) .
Cd2 O1 2.286(3) .
Cd2 O8 2.298(4) .
Cd2 O7 2.302(4) .
Cd2 O10 2.554(3) .
Cd2 C13 2.737(4) .
C1 O2 1.267(5) .
C1 O1 1.270(5) .
C1 C2 1.473(6) .
C2 C3 1.313(6) .
C2 H2A 0.9300 .
C3 C4 1.470(6) .
C3 H3A 0.9300 .
C4 C6 1.392(6) .
C4 C5 1.395(6) .
C5 C9 1.394(6) .
C5 H5B 0.9300 .
C6 C7 1.385(6) .
C6 H6B 0.9300 .
C7 C8 1.394(6) .
C7 H7B 0.9300 .
C8 C9 1.386(7) .
C8 H8B 0.9300 .
C9 C10 1.477(6) .
C10 C11 1.311(6) .
C10 H10A 0.9300 .
C11 C12 1.485(6) .
C11 H11A 0.9300 .
C12 O4 1.238(5) .
C12 O3 1.277(5) .
C13 O9 1.250(5) .
C13 O10 1.255(5) .
C13 C14 1.488(6) .
C14 C15 1.324(6) .
C14 H14A 0.9300 .
C15 C16 1.473(5) .
C15 H15A 0.9300 .
C16 C17 1.397(6) .
C16 C18 1.405(6) .
C17 C21 1.395(6) .
C17 H17A 0.9300 .
C18 C19 1.365(6) .
C18 H18A 0.9300 .
C19 C20 1.380(7) .
C19 H19A 0.9300 .
C20 C21 1.408(6) .
C20 H20A 0.9300 .
C21 C22 1.463(6) .
C22 C23 1.325(6) .
C22 H22A 0.9300 .
C23 C24 1.482(6) .
C23 H23A 0.9300 .
C24 O12 1.264(5) .
C24 O11 1.269(5) .
C24 Cd1 2.757(4) 1_454
O3 Cd2 2.230(3) 1_554
O5 H5W2 0.86(2) .
O5 H5W1 0.850(19) .
O6 H6W2 0.864(19) .
O6 H6W1 0.855(19) .
O7 H7W1 0.85(2) .
O7 H7W2 0.835(19) .
O8 H8W1 0.83(2) .
O8 H8W2 0.83(2) .
O11 Cd1 2.325(3) 1_454
O12 Cd1 2.291(3) 2_656
O12 Cd1 2.466(3) 1_454

loop_
_geom_hbond_atom_site_label_D
_geom_hbond_atom_site_label_H
_geom_hbond_atom_site_label_A
_geom_hbond_distance_DH
_geom_hbond_distance_HA
_geom_hbond_distance_DA
_geom_hbond_angle_DHA
_geom_hbond_site_symmetry_A
O5 H5W2 O4 0.86(2) 2.03(3) 2.802(5) 150(5) 2_746
O5 H5W1 O10 0.850(19) 1.97(3) 2.772(5) 156(6) 1_655
O6 H6W2 O2 0.864(19) 1.97(2) 2.768(4) 154(4) 2_747
O6 H6W1 O4 0.855(19) 1.90(2) 2.706(5) 157(5) 1_556
O7 H7W1 O3 0.85(2) 2.21(5) 2.877(5) 136(6) 2_646
O7 H7W2 O6 0.835(19) 2.13(3) 2.904(5) 154(5) .
O8 H8W1 O11 0.83(2) 1.98(2) 2.805(4) 173(7) 2_656
O8 H8W2 O3 0.83(2) 1.95(2) 2.778(5) 176(6) 2_656
